data_2311647
loop_
_publ_author_name
'Xu, Yun'
'Jiang, Linglei'
'Mei, Xuefeng'

_publ_section_title
;
 Supramolecular structures and physicochemical properties of norfloxacin
 salts.
;
_journal_issue 'Pt 4'
_journal_name_full 'Acta crystallographica Section B, Structural science, crystal engineering and materials'
_journal_page_first 750
_journal_page_last 760
_journal_paper_doi 10.1107/S2052520614011718
_journal_volume 70
_journal_year 2014
_chemical_formula_sum 'C21 H30 F N3 O10 S'
_chemical_formula_weight 535.55
_chemical_name_common 'NF naphthalene-1, 5-disulfonicate'
_space_group_IT_number 2
_space_group_name_Hall '-P 1'
_space_group_name_H-M_alt 'P -1'
_symmetry_cell_setting triclinic
_symmetry_space_group_name_H-M 'P -1'
_atom_sites_solution_hydrogens geom
_atom_sites_solution_primary direct
_atom_sites_solution_secondary difmap
_audit_creation_method SHELXL-97
_cell_angle_alpha 89.118(19)
_cell_angle_beta 81.880(17)
_cell_angle_gamma 74.64(2)
_cell_formula_units_Z 2
_cell_length_a 9.041(3)
_cell_length_b 10.767(3)
_cell_length_c 12.438(3)
_cell_measurement_temperature 100(2)
_cell_volume 1155.5(6)
_computing_cell_refinement 'Bruker SMART'
_computing_data_collection 'Bruker SMART'
_computing_data_reduction 'Bruker SMART'
_computing_structure_refinement 'SHELXL-97 (Sheldrick, 2008)'
_computing_structure_solution 'SHELXS-97 (Sheldrick, 2008)'
_diffrn_ambient_temperature 100(2)
_diffrn_measured_fraction_theta_full 1.000
_diffrn_measured_fraction_theta_max 1.000
_diffrn_measurement_device_type 'CCD area detector'
_diffrn_measurement_method 'phi and omega scans'
_diffrn_radiation_monochromator graphite
_diffrn_radiation_source 'fine-focus sealed tube'
_diffrn_radiation_type MoK\a
_diffrn_radiation_wavelength 0.71073
_diffrn_reflns_av_R_equivalents 0.1013
_diffrn_reflns_av_sigmaI/netI 0.1094
_diffrn_reflns_limit_h_max 10
_diffrn_reflns_limit_h_min -10
_diffrn_reflns_limit_k_max 12
_diffrn_reflns_limit_k_min -12
_diffrn_reflns_limit_l_max 14
_diffrn_reflns_limit_l_min -14
_diffrn_reflns_number 15891
_diffrn_reflns_theta_full 25.00
_diffrn_reflns_theta_max 25.00
_diffrn_reflns_theta_min 1.65
_exptl_absorpt_coefficient_mu 0.212
_exptl_crystal_colour colorless
_exptl_crystal_density_diffrn 1.539
_exptl_crystal_density_method 'not measured'
_exptl_crystal_description sheet
_exptl_crystal_F_000 564.0
_exptl_crystal_size_max 0.21
_exptl_crystal_size_mid 0.15
_exptl_crystal_size_min 0.13
_refine_diff_density_max 0.414
_refine_diff_density_min -0.410
_refine_ls_extinction_method none
_refine_ls_goodness_of_fit_ref 1.077
_refine_ls_hydrogen_treatment mixed
_refine_ls_matrix_type full
_refine_ls_number_parameters 334
_refine_ls_number_reflns 4065
_refine_ls_number_restraints 22
_refine_ls_restrained_S_all 1.078
_refine_ls_R_factor_all 0.1043
_refine_ls_R_factor_gt 0.0470
_refine_ls_shift/su_max 0.000
_refine_ls_shift/su_mean 0.000
_refine_ls_structure_factor_coef Fsqd
_refine_ls_weighting_details 'calc w=1/[\s^2^(Fo^2^)+(0.0000P)^2^+0.5688P] where P=(Fo^2^+2Fc^2^)/3'
_refine_ls_weighting_scheme calc
_refine_ls_wR_factor_gt 0.0657
_refine_ls_wR_factor_ref 0.0752
_reflns_number_gt 2459
_reflns_number_total 4065
_reflns_threshold_expression >2sigma(I)
_cod_data_source_file og5069sup1.cif
_cod_data_source_block 2013130_0m
_cod_original_cell_volume 1155.6(5)
_cod_original_sg_symbol_H-M P-1
_cod_database_code 2311647

loop_
_symmetry_equiv_pos_as_xyz
'x, y, z'
'-x, -y, -z'

loop_
_atom_site_type_symbol
_atom_site_label
_atom_site_fract_x
_atom_site_fract_y
_atom_site_fract_z
_atom_site_U_iso_or_equiv
_atom_site_adp_type
_atom_site_calc_flag
_atom_site_refinement_flags
_atom_site_occupancy
_atom_site_symmetry_multiplicity
_atom_site_disorder_assembly
_atom_site_disorder_group
O O1' 0.6998(2) 0.00961(19) 0.80804(15) 0.0173(5) Uani d U 1 1 A 4
S S1 0.78173(9) 0.11106(8) 0.79393(6) 0.0144(2) Uani d U 1 1 A 4
F F1 -0.36051(18) 0.45642(16) 0.13590(12) 0.0165(4) Uani d . 1 1 B 4
O O1S 0.3659(2) 0.57997(19) 0.32050(15) 0.0199(5) Uani d . 1 1 C 4
H H1A 0.3302 0.6133 0.2687 0.030 Uiso d R 1 1 C 4
H H1B 0.4513 0.5975 0.3234 0.030 Uiso d R 1 1 C 4
O O4S 0.6974(2) 0.01821(19) 0.45137(16) 0.0250(6) Uani d . 1 1 D 4
H H4B 0.6200 0.0198 0.4127 0.038 Uiso d R 1 1 D 4
H H4A 0.6776 -0.0148 0.5102 0.038 Uiso d R 1 1 D 4
O O1 0.3801(2) 0.3448(2) -0.36931(16) 0.0207(5) Uani d U 1 1 B 4
N N3 -0.2310(3) 0.2514(3) 0.4917(2) 0.0167(7) Uani d D 1 1 B 4
O O2 0.1325(2) 0.40459(19) -0.39447(15) 0.0189(5) Uani d . 1 1 B 4
H H1 0.0475 0.4118 -0.3581 0.028 Uiso calc R 1 1 B 4
O O3 -0.0763(2) 0.43031(19) -0.24066(15) 0.0166(5) Uani d U 1 1 B 4
O O3' 0.8437(2) 0.12433(19) 0.68129(15) 0.0166(5) Uani d . 1 1 A 4
O O2' 0.6884(2) 0.23205(19) 0.84730(15) 0.0163(5) Uani d . 1 1 A 4
C C3 0.2410(4) 0.3633(3) -0.3335(2) 0.0164(7) Uani d U 1 1 B 4
C C2 0.1857(3) 0.3414(3) -0.2191(2) 0.0116(7) Uani d . 1 1 B 4
C C4 0.0253(4) 0.3795(3) -0.1784(2) 0.0130(7) Uani d U 1 1 B 4
C C5 -0.0191(3) 0.3617(3) -0.0657(2) 0.0106(7) Uani d . 1 1 B 4
C C6 -0.1745(3) 0.4073(3) -0.0164(2) 0.0122(8) Uani d . 1 1 B 4
H H9 -0.2512 0.4451 -0.0583 0.015 Uiso calc R 1 1 B 4
C C7 -0.2115(3) 0.3960(3) 0.0913(2) 0.0112(7) Uani d . 1 1 B 4
C C8 -0.1063(4) 0.3290(3) 0.1600(2) 0.0112(7) Uani d . 1 1 B 4
C C14 -0.0290(3) 0.2480(3) 0.3339(2) 0.0154(8) Uani d . 1 1 B 4
H H18 0.0660 0.2729 0.3110 0.019 Uiso calc R 1 1 B 4
H H19 -0.0084 0.1564 0.3192 0.019 Uiso calc R 1 1 B 4
C C13 -0.0766(3) 0.2745(3) 0.4540(2) 0.0182(8) Uani d . 1 1 B 4
H H16 0.0004 0.2193 0.4930 0.022 Uiso calc R 1 1 B 4
H H17 -0.0807 0.3632 0.4703 0.022 Uiso calc R 1 1 B 4
C C11 -0.3004(3) 0.2924(3) 0.3099(2) 0.0152(8) Uani d . 1 1 B 4
H H11 -0.2919 0.2015 0.2995 0.018 Uiso calc R 1 1 B 4
H H10 -0.3781 0.3410 0.2679 0.018 Uiso calc R 1 1 B 4
C C12 -0.3499(3) 0.3293(3) 0.4284(2) 0.0160(8) Uani d . 1 1 B 4
H H13 -0.3598 0.4203 0.4392 0.019 Uiso calc R 1 1 B 4
H H12 -0.4496 0.3131 0.4528 0.019 Uiso calc R 1 1 B 4
C C10 0.0917(3) 0.3018(3) 0.0005(2) 0.0122(7) Uani d . 1 1 B 4
C C9 0.0478(3) 0.2815(3) 0.1100(2) 0.0116(7) Uani d . 1 1 B 4
H H8 0.1221 0.2357 0.1507 0.014 Uiso calc R 1 1 B 4
N N1 0.2482(3) 0.2619(2) -0.04663(19) 0.0110(6) Uani d . 1 1 B 4
C C1 0.2894(4) 0.2845(3) -0.1512(2) 0.0128(8) Uani d . 1 1 B 4
H H2 0.3941 0.2601 -0.1792 0.015 Uiso calc R 1 1 B 4
C C3' 0.9470(3) 0.0563(3) 0.8637(2) 0.0101(7) Uani d . 1 1 A 4
C C2' 0.9315(3) 0.0256(3) 0.9761(2) 0.0105(7) Uani d . 1 1 . 4
C C4' 1.0910(3) 0.0414(3) 0.8043(2) 0.0132(8) Uani d . 1 1 A 4
H H4' 1.0994 0.0641 0.7317 0.016 Uiso calc R 1 1 A 4
C C5' 1.2258(4) -0.0081(3) 0.8525(2) 0.0152(8) Uani d . 1 1 . 4
H H5' 1.3228 -0.0176 0.8118 0.018 Uiso calc R 1 1 . 4
C C1' 0.7855(3) 0.0421(3) 1.0410(2) 0.0145(8) Uani d . 1 1 . 4
H H1' 0.6956 0.0768 1.0106 0.017 Uiso calc R 1 1 . 4
O O3S 0.4143(2) 0.0952(2) 0.35731(15) 0.0240(6) Uani d . 1 1 E 4
H H3B 0.3684 0.1716 0.3609 0.036 Uiso d R 1 1 E 4
H H3A 0.3828 0.0619 0.3051 0.036 Uiso d R 1 1 E 4
N N2 -0.1494(3) 0.3186(2) 0.27087(18) 0.0119(6) Uani d . 1 1 B 4
O O2S 0.2716(2) 0.35555(19) 0.38184(15) 0.0211(6) Uani d . 1 1 F 4
H H2A 0.2358 0.3723 0.4528 0.032 Uiso d R 1 1 F 4
H H2B 0.3046 0.4159 0.3567 0.032 Uiso d R 1 1 F 4
C C15 0.3703(3) 0.1960(3) 0.0180(2) 0.0142(8) Uani d . 1 1 B 4
H H3 0.4600 0.1482 -0.0308 0.017 Uiso calc R 1 1 B 4
H H4 0.3325 0.1348 0.0647 0.017 Uiso calc R 1 1 B 4
C C16 0.4194(3) 0.2887(3) 0.0875(2) 0.0188(8) Uani d . 1 1 B 4
H H7 0.4662 0.3443 0.0413 0.028 Uiso calc R 1 1 B 4
H H6 0.4928 0.2408 0.1317 0.028 Uiso calc R 1 1 B 4
H H5 0.3301 0.3396 0.1333 0.028 Uiso calc R 1 1 B 4
H H14 -0.257(3) 0.274(3) 0.5600(7) 0.032(11) Uiso d D 1 1 . .
H H15 -0.238(4) 0.162(3) 0.487(3) 0.057(13) Uiso d . 1 1 . .

loop_
_atom_site_aniso_label
_atom_site_aniso_U_11
_atom_site_aniso_U_22
_atom_site_aniso_U_33
_atom_site_aniso_U_12
_atom_site_aniso_U_13
_atom_site_aniso_U_23
O1' 0.0207(12) 0.0185(12) 0.0179(12) -0.0105(9) -0.0102(10) 0.0023(9)
S1 0.0150(5) 0.0159(5) 0.0137(5) -0.0049(4) -0.0055(4) 0.0011(4)
F1 0.0093(10) 0.0216(11) 0.0165(10) -0.0015(8) 0.0002(8) -0.0019(8)
O1S 0.0171(13) 0.0242(14) 0.0198(13) -0.0055(11) -0.0080(10) 0.0040(10)
O4S 0.0266(14) 0.0315(15) 0.0212(14) -0.0145(12) -0.0044(11) 0.0035(11)
O1 0.0190(11) 0.0300(14) 0.0149(13) -0.0111(12) 0.0004(10) 0.0004(10)
N3 0.0154(17) 0.024(2) 0.0123(18) -0.0065(14) -0.0035(14) 0.0014(14)
O2 0.0134(13) 0.0323(15) 0.0135(13) -0.0107(11) -0.0013(10) 0.0035(10)
O3 0.0141(12) 0.0211(13) 0.0164(12) -0.0056(10) -0.0063(9) 0.0019(9)
O3' 0.0169(13) 0.0236(14) 0.0084(12) -0.0035(10) -0.0033(10) 0.0050(10)
O2' 0.0126(12) 0.0157(13) 0.0185(13) 0.0006(10) -0.0033(10) -0.0028(10)
C3 0.0192(13) 0.0178(18) 0.0151(18) -0.0098(16) -0.0028(15) -0.0028(14)
C2 0.0124(19) 0.0116(19) 0.0123(19) -0.0059(15) -0.0010(15) -0.0017(14)
C4 0.0152(17) 0.0130(18) 0.0146(18) -0.0081(13) -0.0061(12) -0.0012(13)
C5 0.0105(18) 0.0095(19) 0.0122(18) -0.0016(14) -0.0043(15) -0.0003(14)
C6 0.0134(19) 0.0114(19) 0.0143(19) -0.0046(15) -0.0074(15) -0.0006(14)
C7 0.0044(18) 0.0101(19) 0.018(2) -0.0013(14) 0.0002(15) -0.0045(14)
C8 0.0155(19) 0.0096(19) 0.0111(19) -0.0065(15) -0.0042(15) -0.0030(14)
C14 0.0125(18) 0.020(2) 0.0138(19) -0.0032(16) -0.0052(15) 0.0003(15)
C13 0.016(2) 0.027(2) 0.0131(19) -0.0091(16) -0.0027(15) 0.0008(15)
C11 0.0140(19) 0.021(2) 0.0130(19) -0.0077(16) -0.0033(15) 0.0007(14)
C12 0.0110(18) 0.024(2) 0.0127(19) -0.0037(16) -0.0023(15) 0.0014(15)
C10 0.0105(19) 0.0112(19) 0.0146(19) -0.0026(15) -0.0010(15) -0.0037(14)
C9 0.0141(19) 0.0084(19) 0.0139(19) -0.0041(15) -0.0050(15) -0.0012(14)
N1 0.0093(15) 0.0134(16) 0.0102(15) -0.0015(12) -0.0043(12) 0.0022(12)
C1 0.0117(18) 0.0129(19) 0.0138(19) -0.0046(15) 0.0008(15) -0.0041(14)
C3' 0.0109(18) 0.0088(18) 0.0113(18) -0.0023(14) -0.0045(15) -0.0032(14)
C2' 0.0106(18) 0.0076(18) 0.0135(19) -0.0033(14) 0.0001(14) -0.0041(13)
C4' 0.018(2) 0.0129(19) 0.0098(18) -0.0050(15) -0.0028(15) -0.0014(14)
C5' 0.0138(19) 0.017(2) 0.015(2) -0.0052(15) -0.0019(16) -0.0028(15)
C1' 0.0118(19) 0.014(2) 0.018(2) -0.0009(15) -0.0087(16) -0.0035(15)
O3S 0.0285(14) 0.0231(14) 0.0231(14) -0.0074(11) -0.0113(11) -0.0020(11)
N2 0.0066(14) 0.0228(17) 0.0080(15) -0.0071(12) -0.0002(12) 0.0017(12)
O2S 0.0267(14) 0.0241(14) 0.0149(13) -0.0113(11) -0.0018(11) 0.0009(10)
C15 0.0082(18) 0.020(2) 0.0122(18) 0.0002(15) -0.0023(14) 0.0023(14)
C16 0.016(2) 0.022(2) 0.020(2) -0.0043(16) -0.0081(15) -0.0010(15)

loop_
_atom_type_symbol
_atom_type_description
_atom_type_scat_dispersion_real
_atom_type_scat_dispersion_imag
_atom_type_scat_source
C C 0.0033 0.0016 'International Tables Vol C Tables 4.2.6.8 and 6.1.1.4'
O O 0.0106 0.0060 'International Tables Vol C Tables 4.2.6.8 and 6.1.1.4'
F F 0.0171 0.0103 'International Tables Vol C Tables 4.2.6.8 and 6.1.1.4'
S S 0.1246 0.1234 'International Tables Vol C Tables 4.2.6.8 and 6.1.1.4'
N N 0.0061 0.0033 'International Tables Vol C Tables 4.2.6.8 and 6.1.1.4'
H H 0.0000 0.0000 'International Tables Vol C Tables 4.2.6.8 and 6.1.1.4'

loop_
_geom_angle_atom_site_label_1
_geom_angle_atom_site_label_2
_geom_angle_atom_site_label_3
_geom_angle_site_symmetry_1
_geom_angle_site_symmetry_3
_geom_angle
O3' S1 O2' . . 113.96(12)
O3' S1 O1' . . 112.66(12)
O2' S1 O1' . . 111.61(12)
O3' S1 C3' . . 105.74(13)
O2' S1 C3' . . 106.78(12)
O1' S1 C3' . . 105.34(13)
C12 N3 C13 . . 110.4(3)
O1 C3 O2 . . 122.1(3)
O1 C3 C2 . . 122.6(3)
O2 C3 C2 . . 115.3(3)
C1 C2 C4 . . 119.3(3)
C1 C2 C3 . . 120.1(3)
C4 C2 C3 . . 120.6(3)
O3 C4 C2 . . 121.1(3)
O3 C4 C5 . . 121.3(3)
C2 C4 C5 . . 117.5(3)
C10 C5 C6 . . 117.9(3)
C10 C5 C4 . . 120.9(3)
C6 C5 C4 . . 121.2(3)
C7 C6 C5 . . 119.9(3)
C6 C7 F1 . . 116.8(3)
C6 C7 C8 . . 124.2(3)
F1 C7 C8 . . 119.0(3)
N2 C8 C9 . . 122.0(3)
N2 C8 C7 . . 122.5(3)
C9 C8 C7 . . 115.3(3)
N2 C14 C13 . . 111.8(2)
N3 C13 C14 . . 111.6(2)
N2 C11 C12 . . 110.6(2)
N3 C12 C11 . . 108.7(2)
C9 C10 C5 . . 120.9(3)
C9 C10 N1 . . 120.8(3)
C5 C10 N1 . . 118.3(3)
C10 C9 C8 . . 121.4(3)
C1 N1 C10 . . 120.2(2)
C1 N1 C15 . . 118.7(2)
C10 N1 C15 . . 121.1(2)
N1 C1 C2 . . 123.5(3)
C4' C3' C2' . . 120.6(3)
C4' C3' S1 . . 117.5(2)
C2' C3' S1 . . 121.8(2)
C1' C2' C2' . 2_757 118.9(3)
C1' C2' C3' . . 122.6(3)
C2' C2' C3' 2_757 . 118.5(3)
C3' C4' C5' . . 120.5(3)
C1' C5' C4' 2_757 . 120.2(3)
C5' C1' C2' 2_757 . 121.3(3)
C8 N2 C14 . . 117.4(2)
C8 N2 C11 . . 119.2(2)
C14 N2 C11 . . 111.1(2)
N1 C15 C16 . . 112.8(2)

loop_
_geom_bond_atom_site_label_1
_geom_bond_atom_site_label_2
_geom_bond_site_symmetry_2
_geom_bond_distance
O1' S1 . 1.470(2)
S1 O3' . 1.453(2)
S1 O2' . 1.461(2)
S1 C3' . 1.794(3)
F1 C7 . 1.371(3)
O1 C3 . 1.238(3)
N3 C12 . 1.491(4)
N3 C13 . 1.492(4)
O2 C3 . 1.305(3)
O3 C4 . 1.290(3)
C3 C2 . 1.477(4)
C2 C1 . 1.369(4)
C2 C4 . 1.418(4)
C4 C5 . 1.427(4)
C5 C10 . 1.404(4)
C5 C6 . 1.411(4)
C6 C7 . 1.346(4)
C7 C8 . 1.416(4)
C8 N2 . 1.390(3)
C8 C9 . 1.407(4)
C14 N2 . 1.470(3)
C14 C13 . 1.505(4)
C11 N2 . 1.481(4)
C11 C12 . 1.506(4)
C10 C9 . 1.394(4)
C10 N1 . 1.408(4)
N1 C1 . 1.337(3)
N1 C15 . 1.478(3)
C3' C4' . 1.374(4)
C3' C2' . 1.427(4)
C2' C1' . 1.416(4)
C2' C2' 2_757 1.425(5)
C4' C5' . 1.408(4)
C5' C1' 2_757 1.365(4)
C1' C5' 2_757 1.365(4)
C15 C16 . 1.520(4)

loop_
_geom_torsion_atom_site_label_1
_geom_torsion_atom_site_label_2
_geom_torsion_atom_site_label_3
_geom_torsion_atom_site_label_4
_geom_torsion_site_symmetry_1
_geom_torsion_site_symmetry_4
_geom_torsion
O1 C3 C2 C1 . . -7.9(5)
O2 C3 C2 C1 . . 172.6(3)
O1 C3 C2 C4 . . 171.8(3)
O2 C3 C2 C4 . . -7.7(4)
C1 C2 C4 O3 . . -178.1(3)
C3 C2 C4 O3 . . 2.2(4)
C1 C2 C4 C5 . . 3.0(4)
C3 C2 C4 C5 . . -176.8(3)
O3 C4 C5 C10 . . 177.5(3)
C2 C4 C5 C10 . . -3.5(4)
O3 C4 C5 C6 . . -4.7(4)
C2 C4 C5 C6 . . 174.3(3)
C10 C5 C6 C7 . . 1.9(4)
C4 C5 C6 C7 . . -176.0(3)
C5 C6 C7 F1 . . 172.1(2)
C5 C6 C7 C8 . . -6.4(5)
C6 C7 C8 N2 . . -179.5(3)
F1 C7 C8 N2 . . 2.0(4)
C6 C7 C8 C9 . . 5.0(4)
F1 C7 C8 C9 . . -173.5(2)
C12 N3 C13 C14 . . -55.6(3)
N2 C14 C13 N3 . . 52.8(3)
C13 N3 C12 C11 . . 59.0(3)
N2 C11 C12 N3 . . -60.6(3)
C6 C5 C10 C9 . . 3.7(4)
C4 C5 C10 C9 . . -178.4(3)
C6 C5 C10 N1 . . -176.7(3)
C4 C5 C10 N1 . . 1.1(4)
C5 C10 C9 C8 . . -5.1(4)
N1 C10 C9 C8 . . 175.4(3)
N2 C8 C9 C10 . . -174.7(3)
C7 C8 C9 C10 . . 0.9(4)
C9 C10 N1 C1 . . -178.5(3)
C5 C10 N1 C1 . . 1.9(4)
C9 C10 N1 C15 . . 0.8(4)
C5 C10 N1 C15 . . -178.8(3)
C10 N1 C1 C2 . . -2.5(4)
C15 N1 C1 C2 . . 178.1(3)
C4 C2 C1 N1 . . 0.0(4)
C3 C2 C1 N1 . . 179.7(3)
O3' S1 C3' C4' . . 1.7(3)
O2' S1 C3' C4' . . -120.0(2)
O1' S1 C3' C4' . . 121.2(2)
O3' S1 C3' C2' . . -176.6(2)
O2' S1 C3' C2' . . 61.7(3)
O1' S1 C3' C2' . . -57.0(3)
C4' C3' C2' C1' . . 178.6(3)
S1 C3' C2' C1' . . -3.2(4)
C4' C3' C2' C2' . 2_757 -2.4(5)
S1 C3' C2' C2' . 2_757 175.8(3)
C2' C3' C4' C5' . . 1.8(4)
S1 C3' C4' C5' . . -176.5(2)
C3' C4' C5' C1' . 2_757 0.2(4)
C2' C2' C1' C5' 2_757 2_757 -1.1(5)
C3' C2' C1' C5' . 2_757 177.9(3)
C9 C8 N2 C14 . . -3.9(4)
C7 C8 N2 C14 . . -179.2(3)
C9 C8 N2 C11 . . -142.8(3)
C7 C8 N2 C11 . . 42.0(4)
C13 C14 N2 C8 . . 164.2(3)
C13 C14 N2 C11 . . -53.9(3)
C12 C11 N2 C8 . . -160.5(3)
C12 C11 N2 C14 . . 58.3(3)
C1 N1 C15 C16 . . 99.2(3)
C10 N1 C15 C16 . . -80.1(3)
